data_4107745
loop_
_publ_author_name
'Jie-Peng Zhang'
'Xiao-Ming Chen'

_publ_section_title
;
 Exceptional Framework Flexibility and Sorption Behavior of a
 Multifunctional Porous Cuprous Triazolate Framework
;
_journal_name_full 'Journal of the American Chemical Society'
_journal_page_first 6010
_journal_page_last 6017
_journal_paper_doi 10.1021/ja800550a
_journal_volume 130
_journal_year 2008
_chemical_formula_sum 'C6 H10 Cu N4'
_chemical_formula_weight 201.72
_chemical_name_systematic
; 
 ? 
;
_space_group_IT_number 148
_symmetry_cell_setting trigonal
_symmetry_space_group_name_Hall '-R 3'
_symmetry_space_group_name_H-M 'R -3 :H'
_atom_sites_solution_hydrogens geom
_atom_sites_solution_primary direct
_atom_sites_solution_secondary difmap
_audit_creation_method SHELXL-97
_cell_angle_alpha 90.00
_cell_angle_beta 90.00
_cell_angle_gamma 120.00
_cell_formula_units_Z 18
_cell_length_a 19.6052(5)
_cell_length_b 19.6052(5)
_cell_length_c 14.2420(4)
_cell_measurement_temperature 93(2)
_cell_volume 4740.7(2)
_computing_structure_refinement 'SHELXL-97 (Sheldrick, 1997)'
_computing_structure_solution 'SHELXS-97 (Sheldrick, 1990)'
_diffrn_ambient_temperature 93(2)
_diffrn_measured_fraction_theta_full 0.998
_diffrn_measured_fraction_theta_max 0.998
_diffrn_measurement_device_type CCD
_diffrn_measurement_method '/w scan'
_diffrn_radiation_monochromator graphite
_diffrn_radiation_source 'fine-focus sealed tube'
_diffrn_radiation_type MoK\a
_diffrn_radiation_wavelength 0.71073
_diffrn_reflns_av_R_equivalents 0.0393
_diffrn_reflns_av_sigmaI/netI 0.0389
_diffrn_reflns_limit_h_max 24
_diffrn_reflns_limit_h_min -17
_diffrn_reflns_limit_k_max 15
_diffrn_reflns_limit_k_min -24
_diffrn_reflns_limit_l_max 17
_diffrn_reflns_limit_l_min -15
_diffrn_reflns_number 5525
_diffrn_reflns_theta_full 26.00
_diffrn_reflns_theta_max 26.00
_diffrn_reflns_theta_min 1.87
_exptl_absorpt_coefficient_mu 2.025
_exptl_absorpt_correction_T_max 0.7510
_exptl_absorpt_correction_T_min 0.6875
_exptl_absorpt_correction_type multi-scan
_exptl_absorpt_process_details SADABS
_exptl_crystal_colour colorless
_exptl_crystal_density_diffrn 1.272
_exptl_crystal_description block
_exptl_crystal_F_000 1854
_exptl_crystal_size_max 0.20
_exptl_crystal_size_mid 0.15
_exptl_crystal_size_min 0.15
_refine_diff_density_max 0.759
_refine_diff_density_min -0.376
_refine_diff_density_rms 0.077
_refine_ls_extinction_method none
_refine_ls_goodness_of_fit_ref 1.015
_refine_ls_hydrogen_treatment constr
_refine_ls_matrix_type full
_refine_ls_number_parameters 127
_refine_ls_number_reflns 2068
_refine_ls_number_restraints 2
_refine_ls_restrained_S_all 1.015
_refine_ls_R_factor_all 0.0367
_refine_ls_R_factor_gt 0.0327
_refine_ls_shift/su_max 0.001
_refine_ls_shift/su_mean 0.000
_refine_ls_structure_factor_coef Fsqd
_refine_ls_weighting_details 'calc w=1/[\s^2^(Fo^2^)+(0.0269P)^2^+17.5101P] where P=(Fo^2^+2Fc^2^)/3'
_refine_ls_weighting_scheme calc
_refine_ls_wR_factor_gt 0.0734
_refine_ls_wR_factor_ref 0.0761
_reflns_number_gt 1879
_reflns_number_total 2068
_reflns_threshold_expression >2sigma(I)
_cod_data_source_file ja800550a-file005.cif
_cod_data_source_block N2
_cod_original_sg_symbol_H-M 'R -3'
_cod_database_code 4107745

loop_
_symmetry_equiv_pos_as_xyz
'x, y, z'
'-y, x-y, z'
'-x+y, -x, z'
'x+2/3, y+1/3, z+1/3'
'-y+2/3, x-y+1/3, z+1/3'
'-x+y+2/3, -x+1/3, z+1/3'
'x+1/3, y+2/3, z+2/3'
'-y+1/3, x-y+2/3, z+2/3'
'-x+y+1/3, -x+2/3, z+2/3'
'-x, -y, -z'
'y, -x+y, -z'
'x-y, x, -z'
'-x+2/3, -y+1/3, -z+1/3'
'y+2/3, -x+y+1/3, -z+1/3'
'x-y+2/3, x+1/3, -z+1/3'
'-x+1/3, -y+2/3, -z+2/3'
'y+1/3, -x+y+2/3, -z+2/3'
'x-y+1/3, x+2/3, -z+2/3'

loop_
_atom_site_label
_atom_site_type_symbol
_atom_site_fract_x
_atom_site_fract_y
_atom_site_fract_z
_atom_site_U_iso_or_equiv
_atom_site_adp_type
_atom_site_occupancy
_atom_site_symmetry_multiplicity
_atom_site_calc_flag
_atom_site_refinement_flags
_atom_site_disorder_assembly
_atom_site_disorder_group
Cu1 Cu 0.215741(17) 0.297746(18) 0.39576(2) 0.01728(12) Uani 1 1 d . . .
N1 N 0.11999(12) 0.29309(12) 0.44661(14) 0.0192(4) Uani 1 1 d . . .
N2 N 0.08080(12) 0.32248(12) 0.39415(14) 0.0181(4) Uani 1 1 d . . .
N3 N 0.01133(12) 0.26825(12) 0.52330(14) 0.0176(4) Uani 1 1 d . . .
C1 C 0.07677(14) 0.26184(15) 0.52293(17) 0.0187(5) Uani 1 1 d . . .
C2 C 0.09755(16) 0.22400(17) 0.60059(19) 0.0282(6) Uani 1 1 d . . .
H2A H 0.1041 0.2535 0.6594 0.034 Uiso 1 1 calc R . .
H2B H 0.1487 0.2278 0.5859 0.034 Uiso 1 1 calc R . .
C3 C 0.0365(2) 0.1383(2) 0.6163(3) 0.0546(10) Uani 1 1 d . . .
H3A H 0.0536 0.1171 0.6678 0.082 Uiso 1 1 calc R . .
H3B H 0.0306 0.1083 0.5588 0.082 Uiso 1 1 calc R . .
H3C H -0.0140 0.1341 0.6324 0.082 Uiso 1 1 calc R . .
C4 C 0.01664(14) 0.30638(14) 0.44225(17) 0.0179(5) Uani 1 1 d . . .
C5 C -0.04259(16) 0.32796(17) 0.41145(19) 0.0247(6) Uani 1 1 d . . .
H5A H -0.0945 0.2794 0.4054 0.030 Uiso 1 1 calc R . .
H5B H -0.0276 0.3530 0.3488 0.030 Uiso 1 1 calc R . .
C6 C -0.0500(2) 0.3841(2) 0.4794(3) 0.0451(8) Uani 1 1 d . . .
H6A H -0.0896 0.3964 0.4560 0.068 Uiso 1 1 calc R . .
H6B H 0.0009 0.4328 0.4847 0.068 Uiso 1 1 calc R . .
H6C H -0.0660 0.3592 0.5413 0.068 Uiso 1 1 calc R . .
N4 N 0.2269(10) 0.4927(18) 0.519(3) 0.100(10) Uani 0.25 1 d PD A 1
N5 N 0.1740(19) 0.475(2) 0.561(2) 0.071(7) Uani 0.25 1 d PD A 1
N6 N 0.200(3) 0.4625(19) 0.564(2) 0.072(8) Uani 0.25 1 d PD B 2
N7 N 0.178(3) 0.493(2) 0.520(2) 0.083(10) Uani 0.25 1 d PD B 2

loop_
_atom_site_aniso_label
_atom_site_aniso_U_11
_atom_site_aniso_U_22
_atom_site_aniso_U_33
_atom_site_aniso_U_23
_atom_site_aniso_U_13
_atom_site_aniso_U_12
Cu1 0.01850(18) 0.02334(19) 0.01281(17) 0.00484(11) 0.00163(11) 0.01256(14)
N1 0.0199(11) 0.0264(11) 0.0141(10) 0.0060(8) 0.0029(8) 0.0138(9)
N2 0.0191(11) 0.0250(11) 0.0141(10) 0.0039(8) 0.0022(8) 0.0139(9)
N3 0.0180(10) 0.0200(11) 0.0142(10) 0.0013(8) 0.0021(8) 0.0089(9)
C1 0.0187(12) 0.0217(13) 0.0132(12) 0.0036(10) 0.0014(9) 0.0081(11)
C2 0.0291(15) 0.0418(17) 0.0178(13) 0.0134(12) 0.0066(11) 0.0209(13)
C3 0.047(2) 0.050(2) 0.070(3) 0.0366(19) 0.0121(19) 0.0266(18)
C4 0.0174(12) 0.0206(13) 0.0158(12) 0.0001(9) 0.0015(10) 0.0097(10)
C5 0.0217(13) 0.0347(15) 0.0239(14) 0.0048(12) 0.0040(11) 0.0187(12)
C6 0.059(2) 0.057(2) 0.0434(19) 0.0032(17) 0.0077(17) 0.0464(19)
N4 0.069(15) 0.068(14) 0.14(3) 0.039(14) -0.022(16) 0.021(12)
N5 0.066(16) 0.071(19) 0.062(16) 0.027(12) 0.036(13) 0.025(11)
N6 0.078(17) 0.036(10) 0.12(2) 0.001(12) 0.005(16) 0.042(11)
N7 0.11(2) 0.070(16) 0.056(14) -0.002(12) -0.033(13) 0.030(15)

loop_
_atom_type_symbol
_atom_type_description
_atom_type_scat_dispersion_real
_atom_type_scat_dispersion_imag
_atom_type_scat_source
C C 0.0033 0.0016 'International Tables Vol C Tables 4.2.6.8 and 6.1.1.4'
H H 0.0000 0.0000 'International Tables Vol C Tables 4.2.6.8 and 6.1.1.4'
N N 0.0061 0.0033 'International Tables Vol C Tables 4.2.6.8 and 6.1.1.4'
Cu Cu 0.3201 1.2651 'International Tables Vol C Tables 4.2.6.8 and 6.1.1.4'

loop_
_geom_angle_atom_site_label_1
_geom_angle_atom_site_label_2
_geom_angle_atom_site_label_3
_geom_angle
_geom_angle_site_symmetry_1
_geom_angle_site_symmetry_3
N2 Cu1 N3 125.04(8) 16 11_556
N2 Cu1 N1 118.39(8) 16 .
N3 Cu1 N1 116.54(8) 11_556 .
C1 N1 N2 105.96(19) . .
C1 N1 Cu1 134.17(17) . .
N2 N1 Cu1 119.70(15) . .
C4 N2 N1 106.25(19) . .
C4 N2 Cu1 131.68(17) . 16
N1 N2 Cu1 121.90(15) . 16
C1 N3 C4 103.54(19) . .
C1 N3 Cu1 129.31(17) . 12_556
C4 N3 Cu1 125.86(17) . 12_556
N1 C1 N3 112.2(2) . .
N1 C1 C2 124.4(2) . .
N3 C1 C2 123.4(2) . .
C1 C2 C3 113.5(2) . .
N2 C4 N3 112.0(2) . .
N2 C4 C5 124.3(2) . .
N3 C4 C5 123.7(2) . .
C4 C5 C6 112.8(2) . .

loop_
_geom_bond_atom_site_label_1
_geom_bond_atom_site_label_2
_geom_bond_distance
_geom_bond_site_symmetry_2
Cu1 N2 1.943(2) 16
Cu1 N3 1.963(2) 11_556
Cu1 N1 1.971(2) .
N1 C1 1.325(3) .
N1 N2 1.387(3) .
N2 C4 1.324(3) .
N2 Cu1 1.943(2) 16
N3 C1 1.350(3) .
N3 C4 1.351(3) .
N3 Cu1 1.963(2) 12_556
C1 C2 1.497(3) .
C2 C3 1.514(4) .
C4 C5 1.487(3) .
C5 C6 1.526(4) .
N4 N5 1.092(10) .
N6 N7 1.085(10) .
